data_2015163
loop_
_publ_author_name
'Xue-Li Zhang'
'Sheng-Run Zheng'
'Yue-Peng Cai'
'Cheng-Yong Su'

_publ_section_title
;
 2,2'-(Iminodimethylene)bis(1<i>H</i>-benzimidazolium)(1+) chloride
;
_journal_coeditor_code HJ1062
_journal_issue 11
_journal_name_full 'Acta Crystallographica Section C'
_journal_page_first o642
_journal_page_last o644
_journal_paper_doi 10.1107/S0108270105021992
_journal_volume 61
_journal_year 2005
_chemical_formula_iupac 'C16 H16 N5 +, Cl -'
_chemical_formula_moiety 'C16 H16 N5, Cl'
_chemical_formula_sum 'C16 H16 Cl N5'
_chemical_formula_weight 313.79
_chemical_name_systematic
;
Bis(1H-benzimidazol-2-ylmethyl)aminium chloride
;
_space_group_IT_number 33
_symmetry_cell_setting orthorhombic
_symmetry_space_group_name_Hall 'P 2c -2n'
_symmetry_space_group_name_H-M 'P n a 21'
_atom_sites_solution_hydrogens geom
_atom_sites_solution_primary direct
_atom_sites_solution_secondary difmap
_audit_creation_method SHELXL-97
_cell_angle_alpha 90.00
_cell_angle_beta 90.00
_cell_angle_gamma 90.00
_cell_formula_units_Z 4
_cell_length_a 7.607(2)
_cell_length_b 13.615(3)
_cell_length_c 14.544(3)
_cell_measurement_reflns_used 1785
_cell_measurement_temperature 293(2)
_cell_measurement_theta_max 24.56
_cell_measurement_theta_min 2.09
_cell_volume 1506.3(6)
_computing_cell_refinement 'SAINT (Siemens, 1995)'
_computing_data_collection 'SMART (Siemens, 1993)'
_computing_data_reduction SAINT
_computing_molecular_graphics 'SHELXTL (Bruker, 1997)'
_computing_publication_material 'PLATON (Spek, 2003)'
_computing_structure_refinement 'SHELXL97 (Sheldrick, 1997)'
_computing_structure_solution 'SHELXS97 (Sheldrick, 1997)'
_diffrn_ambient_temperature 293(2)
_diffrn_measured_fraction_theta_full 0.999
_diffrn_measured_fraction_theta_max 0.999
_diffrn_measurement_device_type 'Bruker SMART 1K CCD'
_diffrn_measurement_method '\f and \w'
_diffrn_radiation_monochromator graphite
_diffrn_radiation_source 'fine-focus sealed tube'
_diffrn_radiation_type MoK\a
_diffrn_radiation_wavelength 0.71073
_diffrn_reflns_av_R_equivalents 0.0235
_diffrn_reflns_av_sigmaI/netI 0.0232
_diffrn_reflns_limit_h_max 9
_diffrn_reflns_limit_h_min -8
_diffrn_reflns_limit_k_max 16
_diffrn_reflns_limit_k_min -14
_diffrn_reflns_limit_l_max 17
_diffrn_reflns_limit_l_min -8
_diffrn_reflns_number 6569
_diffrn_reflns_theta_full 25.00
_diffrn_reflns_theta_max 25.00
_diffrn_reflns_theta_min 2.05
_diffrn_standards_decay_% 0
_exptl_absorpt_coefficient_mu 0.258
_exptl_absorpt_correction_T_max 1.000
_exptl_absorpt_correction_T_min 0.757
_exptl_absorpt_correction_type multi-scan
_exptl_absorpt_process_details '(SADABS; Siemens, 1996)'
_exptl_crystal_colour colorless
_exptl_crystal_density_diffrn 1.384
_exptl_crystal_density_method 'not measured'
_exptl_crystal_description block
_exptl_crystal_F_000 656
_exptl_crystal_size_max 0.19
_exptl_crystal_size_mid 0.04
_exptl_crystal_size_min 0.03
_refine_diff_density_max 0.194
_refine_diff_density_min -0.163
_refine_ls_abs_structure_details 'Flack (1983), 637 Friedel pairs?'
_refine_ls_abs_structure_Flack 0.36(7)
_refine_ls_extinction_method none
_refine_ls_goodness_of_fit_ref 1.009
_refine_ls_hydrogen_treatment constr
_refine_ls_matrix_type full
_refine_ls_number_parameters 200
_refine_ls_number_reflns 2020
_refine_ls_number_restraints 1
_refine_ls_restrained_S_all 1.009
_refine_ls_R_factor_all 0.0332
_refine_ls_R_factor_gt 0.0266
_refine_ls_shift/su_max 0.001
_refine_ls_shift/su_mean 0.000
_refine_ls_structure_factor_coef Fsqd
_refine_ls_weighting_details 'calc w=1/[\s^2^(Fo^2^)+(0.0419P)^2^] where P=(Fo^2^+2Fc^2^)/3'
_refine_ls_weighting_scheme calc
_refine_ls_wR_factor_gt 0.0639
_refine_ls_wR_factor_ref 0.0672
_reflns_number_gt 1771
_reflns_number_total 2020
_reflns_threshold_expression I>2\s(I)
_cod_data_source_file hj1062.cif
_cod_data_source_block I
_cod_database_code 2015163
_cod_database_fobs_code 2015163

loop_
_symmetry_equiv_pos_as_xyz
'x, y, z'
'-x, -y, z+1/2'
'-x+1/2, y+1/2, z+1/2'
'x+1/2, -y+1/2, z'

loop_
_atom_site_label
_atom_site_fract_x
_atom_site_fract_y
_atom_site_fract_z
_atom_site_U_iso_or_equiv
_atom_site_adp_type
_atom_site_calc_flag
_atom_site_refinement_flags
_atom_site_occupancy
_atom_site_disorder_assembly
_atom_site_disorder_group
_atom_site_type_symbol
N1 -0.0512(2) 0.74555(12) 0.66884(14) 0.0374(4) Uani d . 1 . . N
H1 -0.0009 0.7723 0.7155 0.045 Uiso calc R 1 . . H
N2 -0.1621(2) 0.63180(12) 0.57910(13) 0.0361(4) Uani d . 1 . . N
H2 -0.1942 0.5752 0.5589 0.043 Uiso calc PR 0.50 . . H
N3 0.2418(2) 0.55635(13) 1.02709(13) 0.0371(4) Uani d . 1 . . N
H3 0.2397 0.4944 1.0385 0.044 Uiso calc PR 0.50 . . H
N4 0.2066(2) 0.69743(13) 0.95583(14) 0.0385(5) Uani d . 1 . . N
H4 0.1787 0.7387 0.9135 0.046 Uiso calc R 1 . . H
N5 0.0272(3) 0.61128(13) 0.80927(14) 0.0501(6) Uani d . 1 . . N
H5 -0.0758 0.6242 0.8371 0.060 Uiso calc R 1 . . H
C1 -0.0079(3) 0.57179(15) 0.71900(15) 0.0393(5) Uani d . 1 . . C
H1A -0.0932 0.5191 0.7239 0.047 Uiso calc R 1 . . H
H1B 0.0995 0.5446 0.6936 0.047 Uiso calc R 1 . . H
C2 -0.0771(3) 0.64963(15) 0.65605(16) 0.0349(5) Uani d . 1 . . C
C3 -0.1904(3) 0.72231(16) 0.53660(16) 0.0346(5) Uani d . 1 . . C
C4 -0.2672(3) 0.74615(19) 0.45354(17) 0.0444(6) Uani d . 1 . . C
H4A -0.3166 0.6984 0.4159 0.053 Uiso calc R 1 . . H
C5 -0.2673(3) 0.8434(2) 0.4290(2) 0.0549(7) Uani d . 1 . . C
H5A -0.3177 0.8618 0.3733 0.066 Uiso calc R 1 . . H
C6 -0.1941(4) 0.9153(2) 0.4851(2) 0.0562(8) Uani d . 1 . . C
H6 -0.1951 0.9803 0.4654 0.067 Uiso calc R 1 . . H
C7 -0.1206(3) 0.89294(16) 0.5687(2) 0.0469(6) Uani d . 1 . . C
H7 -0.0737 0.9412 0.6067 0.056 Uiso calc R 1 . . H
C8 -0.1198(3) 0.79431(14) 0.59359(17) 0.0351(5) Uani d . 1 . . C
C9 0.1284(3) 0.54739(17) 0.86727(18) 0.0437(6) Uani d . 1 . . C
H9A 0.2292 0.5230 0.8334 0.052 Uiso calc R 1 . . H
H9B 0.0571 0.4915 0.8851 0.052 Uiso calc R 1 . . H
C10 0.1896(3) 0.59992(15) 0.95112(17) 0.0364(5) Uani d . 1 . . C
C11 0.3012(3) 0.63025(15) 1.08526(17) 0.0361(5) Uani d . 1 . . C
C12 0.3706(3) 0.62602(17) 1.17369(18) 0.0448(6) Uani d . 1 . . C
H12 0.3865 0.5664 1.2038 0.054 Uiso calc R 1 . . H
C13 0.4146(3) 0.71369(19) 1.21459(19) 0.0505(7) Uani d . 1 . . C
H13 0.4630 0.7134 1.2733 0.061 Uiso calc R 1 . . H
C14 0.3881(3) 0.80322(19) 1.1696(2) 0.0549(7) Uani d . 1 . . C
H14 0.4187 0.8611 1.1995 0.066 Uiso calc R 1 . . H
C15 0.3187(3) 0.80842(17) 1.0828(2) 0.0479(6) Uani d . 1 . . C
H15 0.3004 0.8682 1.0534 0.058 Uiso calc R 1 . . H
C16 0.2773(3) 0.72020(16) 1.04122(17) 0.0387(5) Uani d . 1 . . C
Cl1 0.09411(8) 0.88137(4) 0.82646(5) 0.04764(17) Uani d . 1 . . Cl

loop_
_atom_site_aniso_label
_atom_site_aniso_U_11
_atom_site_aniso_U_22
_atom_site_aniso_U_33
_atom_site_aniso_U_12
_atom_site_aniso_U_13
_atom_site_aniso_U_23
N1 0.0437(11) 0.0317(9) 0.0369(11) -0.0029(8) -0.0012(9) -0.0032(9)
N2 0.0440(11) 0.0311(9) 0.0332(11) -0.0004(7) 0.0020(9) -0.0010(9)
N3 0.0464(11) 0.0297(9) 0.0351(11) -0.0028(8) -0.0018(9) 0.0023(9)
N4 0.0447(11) 0.0339(10) 0.0368(12) -0.0003(8) 0.0014(10) 0.0077(9)
N5 0.0635(13) 0.0457(11) 0.0410(14) 0.0082(9) -0.0083(11) -0.0036(10)
C1 0.0512(14) 0.0330(11) 0.0337(13) 0.0025(11) -0.0030(11) -0.0003(10)
C2 0.0382(12) 0.0331(11) 0.0334(13) -0.0009(9) 0.0030(11) -0.0020(10)
C3 0.0360(12) 0.0339(11) 0.0340(13) 0.0005(9) 0.0057(11) 0.0030(10)
C4 0.0468(14) 0.0514(14) 0.0350(14) 0.0055(11) -0.0009(12) 0.0035(12)
C5 0.0610(16) 0.0626(17) 0.0409(14) 0.0171(13) 0.0032(13) 0.0131(15)
C6 0.0682(19) 0.0403(14) 0.0602(19) 0.0114(13) 0.0172(15) 0.0177(13)
C7 0.0489(15) 0.0341(12) 0.0577(18) -0.0002(10) 0.0111(13) 0.0021(12)
C8 0.0367(12) 0.0327(11) 0.0360(13) 0.0014(9) 0.0061(10) 0.0045(10)
C9 0.0543(14) 0.0380(12) 0.0387(13) -0.0003(11) -0.0059(11) 0.0038(11)
C10 0.0391(12) 0.0323(12) 0.0380(14) -0.0007(10) 0.0025(11) 0.0036(11)
C11 0.0358(13) 0.0343(12) 0.0380(13) 0.0008(9) 0.0030(11) 0.0028(11)
C12 0.0450(14) 0.0478(14) 0.0414(15) -0.0006(11) -0.0043(12) 0.0033(12)
C13 0.0506(15) 0.0619(17) 0.0391(14) -0.0081(13) -0.0011(12) -0.0073(13)
C14 0.0578(17) 0.0493(15) 0.0575(19) -0.0147(13) 0.0063(14) -0.0120(14)
C15 0.0557(16) 0.0345(13) 0.0536(17) -0.0052(10) 0.0076(13) 0.0008(13)
C16 0.0377(12) 0.0380(12) 0.0405(14) -0.0029(10) 0.0041(11) 0.0008(11)
Cl1 0.0574(3) 0.0379(3) 0.0476(3) -0.0062(2) -0.0003(3) -0.0040(3)

loop_
_atom_type_symbol
_atom_type_description
_atom_type_scat_dispersion_real
_atom_type_scat_dispersion_imag
_atom_type_scat_source
C C 0.0033 0.0016 'International Tables Vol C Tables 4.2.6.8 and 6.1.1.4'
H H 0.0000 0.0000 'International Tables Vol C Tables 4.2.6.8 and 6.1.1.4'
N N 0.0061 0.0033 'International Tables Vol C Tables 4.2.6.8 and 6.1.1.4'
Cl Cl 0.1484 0.1585 'International Tables Vol C Tables 4.2.6.8 and 6.1.1.4'

loop_
_geom_angle_atom_site_label_1
_geom_angle_atom_site_label_2
_geom_angle_atom_site_label_3
_geom_angle
C2 N1 C8 107.71(19)
C2 N1 H1 126.1
C8 N1 H1 126.1
C2 N2 C3 106.84(18)
C2 N2 H2 126.6
C3 N2 H2 126.6
C10 N3 C11 106.43(18)
C10 N3 H3 126.8
C11 N3 H3 126.8
C10 N4 C16 107.78(19)
C10 N4 H4 126.1
C16 N4 H4 126.1
C9 N5 C1 114.08(18)
C9 N5 H5 108.7
C1 N5 H5 108.7
N5 C1 C2 110.96(17)
N5 C1 H1A 109.4
C2 C1 H1A 109.4
N5 C1 H1B 109.4
C2 C1 H1B 109.4
H1A C1 H1B 108.0
N2 C2 N1 111.83(19)
N2 C2 C1 124.26(19)
N1 C2 C1 123.8(2)
C4 C3 C8 121.3(2)
C4 C3 N2 131.3(2)
C8 C3 N2 107.4(2)
C5 C4 C3 117.1(2)
C5 C4 H4A 121.5
C3 C4 H4A 121.5
C4 C5 C6 121.8(3)
C4 C5 H5A 119.1
C6 C5 H5A 119.1
C7 C6 C5 121.8(2)
C7 C6 H6 119.1
C5 C6 H6 119.1
C6 C7 C8 116.5(2)
C6 C7 H7 121.7
C8 C7 H7 121.7
N1 C8 C7 132.2(2)
N1 C8 C3 106.20(17)
C7 C8 C3 121.6(2)
N5 C9 C10 110.98(18)
N5 C9 H9A 109.4
C10 C9 H9A 109.4
N5 C9 H9B 109.4
C10 C9 H9B 109.4
H9A C9 H9B 108.0
N3 C10 N4 112.1(2)
N3 C10 C9 124.46(19)
N4 C10 C9 123.4(2)
N3 C11 C12 131.0(2)
N3 C11 C16 108.3(2)
C12 C11 C16 120.7(2)
C13 C12 C11 117.2(2)
C13 C12 H12 121.4
C11 C12 H12 121.4
C12 C13 C14 121.3(3)
C12 C13 H13 119.4
C14 C13 H13 119.4
C15 C14 C13 122.1(3)
C15 C14 H14 118.9
C13 C14 H14 118.9
C14 C15 C16 116.5(2)
C14 C15 H15 121.7
C16 C15 H15 121.7
C15 C16 N4 132.4(2)
C15 C16 C11 122.2(2)
N4 C16 C11 105.38(19)

loop_
_geom_bond_atom_site_label_1
_geom_bond_atom_site_label_2
_geom_bond_site_symmetry_2
_geom_bond_distance
_geom_bond_publ_flag
N1 C2 . 1.334(3) y
N1 C8 . 1.382(3) y
N1 H1 . 0.86 ?
N2 C2 . 1.315(3) y
N2 C3 . 1.395(3) y
N2 H2 . 0.86 ?
N3 C10 . 1.315(3) y
N3 C11 . 1.390(3) y
N3 H3 . 0.86 ?
N4 C10 . 1.336(3) y
N4 C16 . 1.388(3) y
N4 H4 . 0.86 ?
N5 C9 . 1.436(3) y
N5 C1 . 1.444(3) y
N5 H5 . 0.90 ?
C1 C2 . 1.496(3) ?
C1 H1A . 0.97 ?
C1 H1B . 0.97 ?
C3 C4 . 1.381(3) ?
C3 C8 . 1.392(3) ?
C4 C5 . 1.372(4) ?
C4 H4A . 0.93 ?
C5 C6 . 1.390(4) ?
C5 H5A . 0.93 ?
C6 C7 . 1.373(4) ?
C6 H6 . 0.93 ?
C7 C8 . 1.391(3) ?
C7 H7 . 0.93 ?
C9 C10 . 1.489(3) ?
C9 H9A . 0.97 ?
C9 H9B . 0.97 ?
C11 C12 . 1.391(3) ?
C11 C16 . 1.394(3) ?
C12 C13 . 1.375(3) ?
C12 H12 . 0.93 ?
C13 C14 . 1.398(4) ?
C13 H13 . 0.93 ?
C14 C15 . 1.370(4) ?
C14 H14 . 0.93 ?
C15 C16 . 1.381(3) ?
C15 H15 . 0.93 ?

loop_
_geom_hbond_atom_site_label_D
_geom_hbond_atom_site_label_H
_geom_hbond_atom_site_label_A
_geom_hbond_site_symmetry_A
_geom_hbond_distance_DH
_geom_hbond_distance_HA
_geom_hbond_distance_DA
_geom_hbond_angle_DHA
_geom_hbond_publ_flag
N1 H1 Cl1 . 0.86 2.31 3.146(2) 164 y
N2 H2 N3 2_564 0.86 1.89 2.739(2) 172 y
N3 H3 N2 2_565 0.86 1.91 2.739(2) 161 y
N4 H4 Cl1 . 0.86 2.41 3.247(2) 166 y
N5 H5 Cl1 4_465 0.90 2.52 3.306(3) 147 y
